data_7125708
loop_
_publ_author_name
'Maria, Leonor'
'Bandeira, Nuno A. G.'
'Mar\,calo, Joaquim'
'Santos, Isabel C.'
'Gibson, John K.'

_publ_section_title
;
 CO<sub>2</sub> conversion to phenyl isocyanates by uranium(vi) bis(imido)
 complexes.
;
_journal_issue 3
_journal_name_full 'Chemical communications (Cambridge, England)'
_journal_page_first 431
_journal_page_last 434
_journal_paper_doi 10.1039/c9cc07411b
_journal_volume 56
_journal_year 2020
_chemical_formula_moiety 'C55 H82 N6 O2 U'
_chemical_formula_sum 'C55 H82 N6 O2 U'
_chemical_formula_weight 1097.29
_chemical_properties_physical Air-sensitive
_space_group_crystal_system triclinic
_space_group_IT_number 2
_space_group_name_Hall '-P 1'
_space_group_name_H-M_alt 'P -1'
_atom_sites_solution_hydrogens geom
_audit_creation_method SHELXL-2014/7
_audit_update_record
;
2019-09-19 deposited with the CCDC.	2019-12-05 downloaded from the CCDC.
;
_cell_angle_alpha 103.238(3)
_cell_angle_beta 108.535(2)
_cell_angle_gamma 108.528(3)
_cell_formula_units_Z 2
_cell_length_a 13.3531(7)
_cell_length_b 13.9911(6)
_cell_length_c 16.8717(9)
_cell_measurement_reflns_used 3581
_cell_measurement_temperature 150(2)
_cell_measurement_theta_max 24.01
_cell_measurement_theta_min 2.74
_cell_volume 2635.8(3)
_computing_cell_refinement 'Bruker SAINT'
_computing_data_collection 'Bruker APEX2'
_computing_data_reduction 'Bruker SAINT'
_computing_molecular_graphics 'Mercury Macrae et al,2008)'
_computing_publication_material 'WinGX (Farrugia, 2012)'
_computing_structure_refinement 'SHELXL-2014 (Sheldrick 2014)'
_computing_structure_solution 'SHELXS-97 (Sheldrick 2008)'
_diffrn_ambient_temperature 150(2)
_diffrn_measured_fraction_theta_full 0.871
_diffrn_measured_fraction_theta_max 0.871
_diffrn_measurement_device_type 'Bruker APEX-II CCD'
_diffrn_measurement_method '\f and \w scans'
_diffrn_radiation_source 'fine-focus sealed tube'
_diffrn_radiation_type MoK\a
_diffrn_radiation_wavelength 0.71073
_diffrn_reflns_av_R_equivalents 0.0436
_diffrn_reflns_av_unetI/netI 0.0890
_diffrn_reflns_Laue_measured_fraction_full 0.871
_diffrn_reflns_Laue_measured_fraction_max 0.871
_diffrn_reflns_limit_h_max 15
_diffrn_reflns_limit_h_min -15
_diffrn_reflns_limit_k_max 16
_diffrn_reflns_limit_k_min -16
_diffrn_reflns_limit_l_max 20
_diffrn_reflns_limit_l_min -20
_diffrn_reflns_number 12820
_diffrn_reflns_point_group_measured_fraction_full 0.871
_diffrn_reflns_point_group_measured_fraction_max 0.871
_diffrn_reflns_theta_full 25.027
_diffrn_reflns_theta_max 25.027
_diffrn_reflns_theta_min 3.178
_exptl_absorpt_coefficient_mu 3.124
_exptl_absorpt_correction_T_max 0.8852
_exptl_absorpt_correction_T_min 0.6033
_exptl_absorpt_correction_type multi-scan
_exptl_absorpt_process_details sadabs
_exptl_crystal_colour brown
_exptl_crystal_density_diffrn 1.383
_exptl_crystal_description prism
_exptl_crystal_F_000 1124
_exptl_crystal_size_max 0.180
_exptl_crystal_size_mid 0.080
_exptl_crystal_size_min 0.040
_refine_diff_density_max 3.146
_refine_diff_density_min -1.971
_refine_diff_density_rms 0.167
_refine_ls_extinction_method none
_refine_ls_goodness_of_fit_ref 0.989
_refine_ls_hydrogen_treatment constr
_refine_ls_matrix_type full
_refine_ls_number_parameters 580
_refine_ls_number_reflns 8104
_refine_ls_number_restraints 18
_refine_ls_restrained_S_all 0.989
_refine_ls_R_factor_all 0.0826
_refine_ls_R_factor_gt 0.0577
_refine_ls_shift/su_max 0.004
_refine_ls_shift/su_mean 0.000
_refine_ls_structure_factor_coef Fsqd
_refine_ls_weighting_details 'w=1/[\s^2^(Fo^2^)+(0.0946P)^2^] where P=(Fo^2^+2Fc^2^)/3'
_refine_ls_weighting_scheme calc
_refine_ls_wR_factor_gt 0.1396
_refine_ls_wR_factor_ref 0.1496
_reflns_Friedel_coverage 0.000
_reflns_number_gt 6370
_reflns_number_total 8104
_reflns_threshold_expression 'I > 2\s(I)'
_cod_data_source_file c9cc07411b2.cif
_cod_data_source_block comp_3
_cod_original_cell_volume 2635.8(2)
_cod_database_code 7125708
_shelx_shelxl_version_number 2014/7
_shelx_space_group_comment
;
The symmetry employed for this shelxl refinement is uniquely defined
by the following loop, which should always be used as a source of
symmetry information in preference to the above space-group names.
They are only intended as comments.
;
_shelx_estimated_absorpt_t_min 0.603
_shelx_estimated_absorpt_t_max 0.885

loop_
_space_group_symop_operation_xyz
'x, y, z'
'-x, -y, -z'

loop_
_atom_site_label
_atom_site_type_symbol
_atom_site_fract_x
_atom_site_fract_y
_atom_site_fract_z
_atom_site_U_iso_or_equiv
_atom_site_adp_type
_atom_site_occupancy
_atom_site_site_symmetry_order
_atom_site_calc_flag
_atom_site_refinement_flags_posn
_atom_site_refinement_flags_adp
U1 U 0.42279(3) 0.48160(3) 0.72651(2) 0.02448(13) Uani 1 1 d . .
O1 O 0.3033(5) 0.3794(5) 0.5878(4) 0.0284(14) Uani 1 1 d . .
O2 O 0.3145(5) 0.5180(5) 0.7895(4) 0.0251(14) Uani 1 1 d . .
N1 N 0.5679(6) 0.4230(6) 0.6631(4) 0.0237(16) Uani 1 1 d . .
N2 N 0.7744(6) 0.7393(6) 0.8247(5) 0.0268(17) Uani 1 1 d . .
N3 N 0.5835(6) 0.6342(6) 0.8893(4) 0.0238(16) Uani 1 1 d . .
N4 N 0.7398(6) 0.4339(6) 0.8475(5) 0.0268(18) Uani 1 1 d . .
N5 N 0.4302(6) 0.6007(6) 0.6879(5) 0.0214(15) Uani 1 1 d . .
N6 N 0.3979(6) 0.3590(6) 0.7622(5) 0.0261(17) Uani 1 1 d . .
C1 C 0.6818(7) 0.5163(7) 0.6906(5) 0.0230(19) Uani 1 1 d . .
H1A H 0.7277 0.4887 0.6635 0.028 Uiso 1 1 calc R U
H1B H 0.7251 0.5421 0.7566 0.028 Uiso 1 1 calc R U
C2 C 0.6776(8) 0.6140(8) 0.6658(6) 0.033(2) Uani 1 1 d . .
H2A H 0.6813 0.6048 0.6070 0.039 Uiso 1 1 calc R U
H2B H 0.6027 0.6173 0.6598 0.039 Uiso 1 1 calc R U
C3 C 0.7776(8) 0.7199(8) 0.7361(6) 0.032(2) Uani 1 1 d . .
H3A H 0.8527 0.7175 0.7410 0.039 Uiso 1 1 calc R U
H3B H 0.7729 0.7806 0.7167 0.039 Uiso 1 1 calc R U
C4 C 0.6805(7) 0.7720(7) 0.8282(6) 0.0241(19) Uani 1 1 d . .
H4A H 0.6149 0.7354 0.7676 0.029 Uiso 1 1 calc R U
H4B H 0.7100 0.8509 0.8411 0.029 Uiso 1 1 calc R U
C5 C 0.6328(8) 0.7494(8) 0.8947(6) 0.027(2) Uani 1 1 d . .
H5A H 0.5708 0.7753 0.8883 0.032 Uiso 1 1 calc R U
H5B H 0.6960 0.7938 0.9557 0.032 Uiso 1 1 calc R U
C6 C 0.6838(7) 0.6089(8) 0.9310(6) 0.026(2) Uani 1 1 d . .
H6A H 0.7376 0.6682 0.9898 0.031 Uiso 1 1 calc R U
H6B H 0.7263 0.6093 0.8925 0.031 Uiso 1 1 calc R U
C7 C 0.6554(8) 0.5031(8) 0.9458(6) 0.029(2) Uani 1 1 d . .
H7A H 0.5764 0.4501 0.9003 0.035 Uiso 1 1 calc R U
H7B H 0.6553 0.5145 1.0059 0.035 Uiso 1 1 calc R U
C8 C 0.7439(8) 0.4576(8) 0.9393(6) 0.029(2) Uani 1 1 d . .
H8A H 0.8232 0.5108 0.9842 0.035 Uiso 1 1 calc R U
H8B H 0.7258 0.3903 0.9526 0.035 Uiso 1 1 calc R U
C9 C 0.6356(8) 0.3416(8) 0.7815(6) 0.027(2) Uani 1 1 d . .
H9A H 0.5719 0.3396 0.8001 0.033 Uiso 1 1 calc R U
H9B H 0.6476 0.2758 0.7836 0.033 Uiso 1 1 calc R U
C10 C 0.5928(8) 0.3334(8) 0.6828(6) 0.028(2) Uani 1 1 d . .
H10A H 0.6525 0.3268 0.6618 0.033 Uiso 1 1 calc R U
H10B H 0.5210 0.2654 0.6465 0.033 Uiso 1 1 calc R U
C11 C 0.8865(9) 0.8177(10) 0.8971(7) 0.045(3) Uani 1 1 d . .
H11A H 0.8809 0.8285 0.9547 0.067 Uiso 1 1 calc R U
H11B H 0.9459 0.7908 0.8973 0.067 Uiso 1 1 calc R U
H11C H 0.9082 0.8868 0.8880 0.067 Uiso 1 1 calc R U
C12 C 0.8440(8) 0.4243(8) 0.8465(6) 0.032(2) Uani 1 1 d . .
H12A H 0.9127 0.4889 0.8925 0.048 Uiso 1 1 calc R U
H12B H 0.8464 0.3599 0.8592 0.048 Uiso 1 1 calc R U
H12C H 0.8434 0.4175 0.7873 0.048 Uiso 1 1 calc R U
C13 C 0.5015(8) 0.3847(8) 0.5633(5) 0.030(2) Uani 1 1 d . .
H13A H 0.4835 0.4437 0.5490 0.036 Uiso 1 1 calc R U
H13B H 0.5532 0.3722 0.5351 0.036 Uiso 1 1 calc R U
C14 C 0.3906(8) 0.2843(8) 0.5208(6) 0.027(2) Uani 1 1 d . .
C15 C 0.3811(9) 0.1887(9) 0.4645(6) 0.034(2) Uani 1 1 d . .
H15 H 0.4482 0.1879 0.4565 0.040 Uiso 1 1 calc R U
C16 C 0.2796(9) 0.0961(8) 0.4201(6) 0.032(2) Uani 1 1 d . .
C17 C 0.1802(8) 0.1018(8) 0.4308(6) 0.027(2) Uani 1 1 d . .
H17 H 0.1081 0.0391 0.4003 0.032 Uiso 1 1 calc R U
C18 C 0.1848(8) 0.1972(8) 0.4852(6) 0.029(2) Uani 1 1 d . .
C19 C 0.2911(8) 0.2866(8) 0.5319(5) 0.024(2) Uani 1 1 d . .
C20 C 0.2695(9) -0.0103(8) 0.3629(7) 0.039(2) Uani 1 1 d . .
C21 C 0.3698(14) 0.0066(14) 0.3346(10) 0.085(4) Uani 1 1 d . U
H21A H 0.3742 0.0596 0.3052 0.127 Uiso 1 1 calc R U
H21B H 0.4432 0.0334 0.3879 0.127 Uiso 1 1 calc R U
H21C H 0.3563 -0.0625 0.2928 0.127 Uiso 1 1 calc R U
C22 C 0.1638(15) -0.0600(15) 0.2735(11) 0.095(5) Uani 1 1 d . U
H22A H 0.1698 -0.0094 0.2417 0.143 Uiso 1 1 calc R U
H22B H 0.1603 -0.1276 0.2371 0.143 Uiso 1 1 calc R U
H22C H 0.0931 -0.0753 0.2837 0.143 Uiso 1 1 calc R U
C23 C 0.2570(15) -0.0871(15) 0.4068(11) 0.099(5) Uani 1 1 d . U
H23A H 0.3242 -0.0572 0.4651 0.149 Uiso 1 1 calc R U
H23B H 0.1854 -0.1022 0.4159 0.149 Uiso 1 1 calc R U
H23C H 0.2527 -0.1545 0.3694 0.149 Uiso 1 1 calc R U
C24 C 0.0716(8) 0.2015(8) 0.4883(6) 0.029(2) Uani 1 1 d . .
C25 C -0.0365(8) 0.0958(9) 0.4273(7) 0.042(3) Uani 1 1 d . .
H25A H -0.0278 0.0367 0.4464 0.063 Uiso 1 1 calc R U
H25B H -0.1056 0.1032 0.4312 0.063 Uiso 1 1 calc R U
H25C H -0.0456 0.0796 0.3651 0.063 Uiso 1 1 calc R U
C26 C 0.0517(9) 0.2889(9) 0.4547(7) 0.040(2) Uani 1 1 d . .
H26A H 0.1192 0.3587 0.4920 0.060 Uiso 1 1 calc R U
H26B H 0.0416 0.2704 0.3921 0.060 Uiso 1 1 calc R U
H26C H -0.0184 0.2939 0.4582 0.060 Uiso 1 1 calc R U
C27 C 0.0806(8) 0.2247(9) 0.5845(6) 0.034(2) Uani 1 1 d . .
H27A H 0.0934 0.1676 0.6049 0.051 Uiso 1 1 calc R U
H27B H 0.1461 0.2949 0.6246 0.051 Uiso 1 1 calc R U
H27C H 0.0082 0.2265 0.5854 0.051 Uiso 1 1 calc R U
C28 C 0.5185(8) 0.6317(8) 0.9482(5) 0.027(2) Uani 1 1 d . .
H28A H 0.4861 0.5568 0.9468 0.032 Uiso 1 1 calc R U
H28B H 0.5756 0.6787 1.0107 0.032 Uiso 1 1 calc R U
C29 C 0.4204(8) 0.6668(8) 0.9248(6) 0.026(2) Uani 1 1 d . .
C30 C 0.4278(8) 0.7570(7) 0.9878(5) 0.0238(19) Uani 1 1 d . .
H30 H 0.4972 0.7983 1.0417 0.029 Uiso 1 1 calc R U
C31 C 0.3359(8) 0.7871(8) 0.9728(5) 0.025(2) Uani 1 1 d . .
C32 C 0.2366(8) 0.7240(7) 0.8934(6) 0.025(2) Uani 1 1 d . .
H32 H 0.1739 0.7449 0.8821 0.030 Uiso 1 1 calc R U
C33 C 0.2217(8) 0.6305(7) 0.8278(5) 0.0216(18) Uani 1 1 d . .
C34 C 0.3187(8) 0.6056(8) 0.8467(6) 0.026(2) Uani 1 1 d . .
C35 C 0.3388(8) 0.8839(8) 1.0403(6) 0.030(2) Uani 1 1 d . .
C36 C 0.4463(10) 0.9359(10) 1.1282(6) 0.049(3) Uani 1 1 d . .
H36A H 0.4503 0.8820 1.1560 0.073 Uiso 1 1 calc R U
H36B H 0.5158 0.9633 1.1172 0.073 Uiso 1 1 calc R U
H36C H 0.4426 0.9960 1.1687 0.073 Uiso 1 1 calc R U
C37 C 0.3346(12) 0.9687(10) 0.9988(7) 0.060(4) Uani 1 1 d . .
H37A H 0.2652 0.9362 0.9415 0.090 Uiso 1 1 calc R U
H37B H 0.3314 1.0287 1.0397 0.090 Uiso 1 1 calc R U
H37C H 0.4046 0.9961 0.9883 0.090 Uiso 1 1 calc R U
C38 C 0.2331(10) 0.8468(10) 1.0611(8) 0.055(3) Uani 1 1 d . .
H38A H 0.1617 0.8126 1.0051 0.082 Uiso 1 1 calc R U
H38B H 0.2369 0.7945 1.0906 0.082 Uiso 1 1 calc R U
H38C H 0.2326 0.9095 1.1011 0.082 Uiso 1 1 calc R U
C39 C 0.1047(8) 0.5597(8) 0.7462(6) 0.029(2) Uani 1 1 d . .
C40 C 0.0140(8) 0.6068(9) 0.7435(6) 0.034(2) Uani 1 1 d . .
H40A H -0.0574 0.5620 0.6881 0.051 Uiso 1 1 calc R U
H40B H 0.0457 0.6810 0.7451 0.051 Uiso 1 1 calc R U
H40C H -0.0039 0.6071 0.7956 0.051 Uiso 1 1 calc R U
C41 C 0.0571(8) 0.4468(8) 0.7497(7) 0.035(2) Uani 1 1 d . .
H41A H 0.1123 0.4148 0.7486 0.053 Uiso 1 1 calc R U
H41B H -0.0179 0.4009 0.6977 0.053 Uiso 1 1 calc R U
H41C H 0.0463 0.4522 0.8051 0.053 Uiso 1 1 calc R U
C42 C 0.1181(8) 0.5515(9) 0.6579(6) 0.037(2) Uani 1 1 d . .
H42A H 0.1802 0.5283 0.6584 0.055 Uiso 1 1 calc R U
H42B H 0.1381 0.6225 0.6520 0.055 Uiso 1 1 calc R U
H42C H 0.0446 0.4985 0.6070 0.055 Uiso 1 1 calc R U
C43 C 0.3801(7) 0.6575(8) 0.6444(6) 0.025(2) Uani 1 1 d . .
C44 C 0.3990(9) 0.7622(9) 0.6923(7) 0.039(2) Uani 1 1 d . .
H44 H 0.4494 0.7960 0.7546 0.047 Uiso 1 1 calc R U
C45 C 0.3447(10) 0.8165(10) 0.6491(8) 0.052(3) Uani 1 1 d . .
H45 H 0.3564 0.8872 0.6818 0.062 Uiso 1 1 calc R U
C46 C 0.2729(9) 0.7674(11) 0.5579(8) 0.050(3) Uani 1 1 d . .
H46 H 0.2366 0.8052 0.5277 0.060 Uiso 1 1 calc R U
C47 C 0.2539(9) 0.6654(11) 0.5112(7) 0.045(3) Uani 1 1 d . .
H47 H 0.2027 0.6323 0.4491 0.055 Uiso 1 1 calc R U
C48 C 0.3074(8) 0.6085(9) 0.5522(6) 0.038(3) Uani 1 1 d . .
H48 H 0.2950 0.5380 0.5186 0.046 Uiso 1 1 calc R U
C50 C 0.2504(8) 0.2861(8) 0.8140(6) 0.030(2) Uani 1 1 d . .
H50 H 0.2446 0.3532 0.8285 0.036 Uiso 1 1 calc R U
C49 C 0.3288(7) 0.2738(8) 0.7778(6) 0.028(2) Uani 1 1 d . .
C51 C 0.1822(9) 0.2013(10) 0.8284(6) 0.042(3) Uani 1 1 d . .
H51 H 0.1284 0.2109 0.8516 0.051 Uiso 1 1 calc R U
C52 C 0.1887(9) 0.1024(9) 0.8107(6) 0.041(3) Uani 1 1 d . .
C53 C 0.2693(9) 0.0931(9) 0.7782(7) 0.045(3) Uani 1 1 d . .
H53 H 0.2794 0.0279 0.7687 0.054 Uiso 1 1 calc R U
C54 C 0.3363(8) 0.1752(8) 0.7588(6) 0.034(2) Uani 1 1 d . .
H54 H 0.3869 0.1638 0.7327 0.041 Uiso 1 1 calc R U
C55 C 0.1119(12) 0.0097(12) 0.8263(9) 0.075(4) Uani 1 1 d . .
H55A H 0.1294 -0.0530 0.8098 0.112 Uiso 1 1 calc R U
H55B H 0.1265 0.0318 0.8899 0.112 Uiso 1 1 calc R U
H55C H 0.0298 -0.0100 0.7893 0.112 Uiso 1 1 calc R U

loop_
_atom_site_aniso_label
_atom_site_aniso_U_11
_atom_site_aniso_U_22
_atom_site_aniso_U_33
_atom_site_aniso_U_23
_atom_site_aniso_U_13
_atom_site_aniso_U_12
U1 0.0233(2) 0.0269(2) 0.02492(19) 0.00288(15) 0.01440(15) 0.01311(17)
O1 0.023(3) 0.028(4) 0.024(3) -0.003(3) 0.009(3) 0.008(3)
O2 0.026(3) 0.027(4) 0.023(3) -0.001(3) 0.014(3) 0.016(3)
N1 0.030(4) 0.024(5) 0.023(4) 0.007(3) 0.017(3) 0.013(4)
N2 0.013(4) 0.025(5) 0.028(4) -0.001(4) 0.006(3) 0.001(4)
N3 0.019(4) 0.032(5) 0.023(4) 0.007(4) 0.011(3) 0.014(4)
N4 0.024(4) 0.036(5) 0.028(4) 0.008(4) 0.018(4) 0.017(4)
N5 0.016(4) 0.017(4) 0.030(4) 0.009(3) 0.008(3) 0.007(4)
N6 0.033(5) 0.025(5) 0.033(4) 0.012(4) 0.022(4) 0.019(4)
C1 0.020(5) 0.020(5) 0.022(4) -0.002(4) 0.008(4) 0.009(5)
C2 0.035(6) 0.050(7) 0.028(5) 0.019(5) 0.023(5) 0.023(6)
C3 0.034(6) 0.037(7) 0.047(6) 0.022(5) 0.030(5) 0.023(6)
C4 0.021(5) 0.019(5) 0.028(4) 0.001(4) 0.012(4) 0.008(5)
C5 0.024(5) 0.025(6) 0.025(4) 0.003(4) 0.009(4) 0.009(5)
C6 0.013(4) 0.030(6) 0.028(4) 0.000(4) 0.010(4) 0.007(5)
C7 0.027(5) 0.045(7) 0.024(4) 0.011(5) 0.018(4) 0.020(5)
C8 0.027(5) 0.043(7) 0.033(5) 0.019(5) 0.023(4) 0.021(5)
C9 0.029(5) 0.033(6) 0.033(5) 0.012(5) 0.023(4) 0.020(5)
C10 0.036(6) 0.026(6) 0.035(5) 0.010(4) 0.026(5) 0.019(5)
C11 0.032(6) 0.051(8) 0.046(6) 0.006(6) 0.020(5) 0.015(6)
C12 0.022(5) 0.039(7) 0.039(5) 0.009(5) 0.019(4) 0.016(5)
C13 0.040(6) 0.031(6) 0.021(4) 0.007(4) 0.022(4) 0.012(5)
C14 0.033(6) 0.030(6) 0.028(5) 0.015(4) 0.018(4) 0.017(5)
C15 0.033(6) 0.042(7) 0.027(5) 0.004(5) 0.018(5) 0.019(6)
C16 0.033(6) 0.031(7) 0.032(5) 0.006(5) 0.016(5) 0.015(6)
C17 0.026(5) 0.014(5) 0.029(5) -0.001(4) 0.014(4) 0.000(5)
C18 0.032(6) 0.033(6) 0.026(5) 0.009(5) 0.016(4) 0.016(6)
C19 0.021(5) 0.023(6) 0.019(4) -0.001(4) 0.009(4) 0.004(5)
C20 0.043(6) 0.025(6) 0.051(6) 0.004(5) 0.032(5) 0.012(6)
C21 0.085(5) 0.085(5) 0.085(5) 0.028(2) 0.040(3) 0.035(3)
C22 0.094(5) 0.095(5) 0.096(5) 0.031(3) 0.041(3) 0.043(3)
C23 0.100(6) 0.099(6) 0.099(6) 0.036(3) 0.044(3) 0.041(3)
C24 0.022(5) 0.022(6) 0.028(5) -0.005(4) 0.010(4) 0.003(5)
C25 0.028(6) 0.048(8) 0.042(6) -0.002(5) 0.017(5) 0.016(6)
C26 0.027(6) 0.041(7) 0.048(6) 0.014(6) 0.013(5) 0.013(6)
C27 0.031(5) 0.036(6) 0.040(5) 0.006(5) 0.024(5) 0.016(5)
C28 0.036(5) 0.037(6) 0.026(4) 0.013(4) 0.020(4) 0.028(5)
C29 0.029(5) 0.037(6) 0.030(5) 0.018(5) 0.022(4) 0.019(5)
C30 0.027(5) 0.023(5) 0.020(4) 0.001(4) 0.014(4) 0.010(5)
C31 0.035(6) 0.025(6) 0.022(4) 0.005(4) 0.020(4) 0.015(5)
C32 0.026(5) 0.026(6) 0.030(5) 0.009(4) 0.018(4) 0.014(5)
C33 0.024(5) 0.019(5) 0.025(4) 0.008(4) 0.014(4) 0.009(5)
C34 0.029(5) 0.029(6) 0.028(5) 0.011(4) 0.022(4) 0.013(5)
C35 0.034(6) 0.019(6) 0.033(5) 0.002(4) 0.017(5) 0.009(5)
C36 0.061(8) 0.049(8) 0.037(6) 0.000(5) 0.022(6) 0.034(7)
C37 0.097(11) 0.049(8) 0.052(7) 0.016(6) 0.039(7) 0.047(9)
C38 0.061(8) 0.064(9) 0.059(7) 0.012(7) 0.043(7) 0.040(8)
C39 0.022(5) 0.045(7) 0.027(5) 0.009(5) 0.015(4) 0.021(5)
C40 0.026(5) 0.051(7) 0.034(5) 0.016(5) 0.017(4) 0.023(6)
C41 0.024(5) 0.038(7) 0.048(6) 0.012(5) 0.020(5) 0.017(5)
C42 0.027(5) 0.052(8) 0.032(5) 0.009(5) 0.016(4) 0.019(6)
C43 0.018(5) 0.034(6) 0.027(4) 0.010(4) 0.014(4) 0.010(5)
C44 0.030(6) 0.031(7) 0.047(6) 0.009(5) 0.009(5) 0.012(6)
C45 0.039(7) 0.037(8) 0.079(8) 0.021(7) 0.022(7) 0.020(7)
C46 0.037(6) 0.077(10) 0.065(8) 0.050(8) 0.028(6) 0.035(7)
C47 0.042(7) 0.076(10) 0.038(6) 0.031(6) 0.026(5) 0.033(7)
C48 0.040(6) 0.056(8) 0.042(6) 0.024(6) 0.032(5) 0.030(6)
C50 0.027(5) 0.037(6) 0.026(5) 0.008(5) 0.014(4) 0.012(5)
C49 0.019(5) 0.045(7) 0.023(4) 0.013(5) 0.012(4) 0.015(5)
C51 0.035(6) 0.061(8) 0.026(5) 0.012(6) 0.016(5) 0.014(6)
C52 0.031(6) 0.037(7) 0.030(5) 0.011(5) 0.003(5) -0.005(6)
C53 0.041(7) 0.027(7) 0.051(6) 0.015(6) 0.009(6) 0.005(6)
C54 0.024(5) 0.032(7) 0.041(5) 0.011(5) 0.013(5) 0.008(5)
C55 0.062(9) 0.071(11) 0.068(9) 0.041(9) 0.018(8) 0.000(9)

loop_
_atom_type_symbol
_atom_type_description
_atom_type_scat_dispersion_real
_atom_type_scat_dispersion_imag
_atom_type_scat_source
C C 0.0033 0.0016 'International Tables Vol C Tables 4.2.6.8 and 6.1.1.4'
H H 0.0000 0.0000 'International Tables Vol C Tables 4.2.6.8 and 6.1.1.4'
N N 0.0061 0.0033 'International Tables Vol C Tables 4.2.6.8 and 6.1.1.4'
O O 0.0106 0.0060 'International Tables Vol C Tables 4.2.6.8 and 6.1.1.4'
U U -9.6767 9.6646 'International Tables Vol C Tables 4.2.6.8 and 6.1.1.4'

loop_
_geom_angle_atom_site_label_1
_geom_angle_atom_site_label_2
_geom_angle_atom_site_label_3
_geom_angle
N5 U1 N6 173.7(3)
N5 U1 O2 88.6(2)
N6 U1 O2 86.6(2)
N5 U1 O1 85.9(3)
N6 U1 O1 91.5(3)
O2 U1 O1 105.1(2)
N5 U1 N3 85.5(3)
N6 U1 N3 97.4(3)
O2 U1 N3 77.8(2)
O1 U1 N3 170.8(2)
N5 U1 N1 98.3(2)
N6 U1 N1 86.7(2)
O2 U1 N1 172.35(19)
O1 U1 N1 78.8(2)
N3 U1 N1 99.4(2)
C19 O1 U1 132.9(5)
C34 O2 U1 137.2(6)
C10 N1 C13 107.1(7)
C10 N1 C1 108.0(6)
C13 N1 C1 108.1(6)
C10 N1 U1 117.1(4)
C13 N1 U1 102.8(5)
C1 N1 U1 113.1(5)
C11 N2 C3 111.9(7)
C11 N2 C4 110.9(7)
C3 N2 C4 112.0(6)
C6 N3 C5 107.5(7)
C6 N3 C28 107.4(6)
C5 N3 C28 106.2(6)
C6 N3 U1 113.5(5)
C5 N3 U1 117.2(5)
C28 N3 U1 104.4(5)
C9 N4 C12 112.3(7)
C9 N4 C8 112.3(7)
C12 N4 C8 111.1(7)
C43 N5 U1 152.9(6)
C49 N6 U1 152.1(6)
N1 C1 C2 117.5(7)
N1 C1 H1A 107.9
C2 C1 H1A 107.9
N1 C1 H1B 107.9
C2 C1 H1B 107.9
H1A C1 H1B 107.2
C3 C2 C1 112.0(7)
C3 C2 H2A 109.2
C1 C2 H2A 109.2
C3 C2 H2B 109.2
C1 C2 H2B 109.2
H2A C2 H2B 107.9
N2 C3 C2 111.5(7)
N2 C3 H3A 109.3
C2 C3 H3A 109.3
N2 C3 H3B 109.3
C2 C3 H3B 109.3
H3A C3 H3B 108.0
N2 C4 C5 117.7(7)
N2 C4 H4A 107.9
C5 C4 H4A 107.9
N2 C4 H4B 107.9
C5 C4 H4B 107.9
H4A C4 H4B 107.2
C4 C5 N3 118.0(7)
C4 C5 H5A 107.8
N3 C5 H5A 107.8
C4 C5 H5B 107.8
N3 C5 H5B 107.8
H5A C5 H5B 107.1
N3 C6 C7 116.8(7)
N3 C6 H6A 108.1
C7 C6 H6A 108.1
N3 C6 H6B 108.1
C7 C6 H6B 108.1
H6A C6 H6B 107.3
C6 C7 C8 111.3(7)
C6 C7 H7A 109.4
C8 C7 H7A 109.4
C6 C7 H7B 109.4
C8 C7 H7B 109.4
H7A C7 H7B 108.0
N4 C8 C7 109.9(6)
N4 C8 H8A 109.7
C7 C8 H8A 109.7
N4 C8 H8B 109.7
C7 C8 H8B 109.7
H8A C8 H8B 108.2
N4 C9 C10 118.3(7)
N4 C9 H9A 107.7
C10 C9 H9A 107.7
N4 C9 H9B 107.7
C10 C9 H9B 107.7
H9A C9 H9B 107.1
N1 C10 C9 117.4(7)
N1 C10 H10A 107.9
C9 C10 H10A 107.9
N1 C10 H10B 107.9
C9 C10 H10B 107.9
H10A C10 H10B 107.2
N2 C11 H11A 109.5
N2 C11 H11B 109.5
H11A C11 H11B 109.5
N2 C11 H11C 109.5
H11A C11 H11C 109.5
H11B C11 H11C 109.5
N4 C12 H12A 109.5
N4 C12 H12B 109.5
H12A C12 H12B 109.5
N4 C12 H12C 109.5
H12A C12 H12C 109.5
H12B C12 H12C 109.5
C14 C13 N1 116.6(7)
C14 C13 H13A 108.1
N1 C13 H13A 108.1
C14 C13 H13B 108.1
N1 C13 H13B 108.1
H13A C13 H13B 107.3
C15 C14 C19 118.8(10)
C15 C14 C13 120.6(8)
C19 C14 C13 120.4(8)
C16 C15 C14 122.9(8)
C16 C15 H15 118.5
C14 C15 H15 118.5
C15 C16 C17 116.9(9)
C15 C16 C20 123.6(8)
C17 C16 C20 119.5(9)
C18 C17 C16 122.2(10)
C18 C17 H17 118.9
C16 C17 H17 118.9
C19 C18 C17 118.3(8)
C19 C18 C24 121.7(8)
C17 C18 C24 119.9(9)
O1 C19 C18 121.8(7)
O1 C19 C14 117.5(9)
C18 C19 C14 120.7(8)
C23 C20 C22 107.5(12)
C23 C20 C16 110.9(10)
C22 C20 C16 111.0(9)
C23 C20 C21 113.0(11)
C22 C20 C21 102.5(10)
C16 C20 C21 111.6(10)
C20 C21 H21A 109.5
C20 C21 H21B 109.5
H21A C21 H21B 109.5
C20 C21 H21C 109.5
H21A C21 H21C 109.5
H21B C21 H21C 109.5
C20 C22 H22A 109.5
C20 C22 H22B 109.5
H22A C22 H22B 109.5
C20 C22 H22C 109.5
H22A C22 H22C 109.5
H22B C22 H22C 109.5
C20 C23 H23A 109.5
C20 C23 H23B 109.5
H23A C23 H23B 109.5
C20 C23 H23C 109.5
H23A C23 H23C 109.5
H23B C23 H23C 109.5
C26 C24 C25 106.4(8)
C26 C24 C27 110.8(7)
C25 C24 C27 107.6(8)
C26 C24 C18 108.8(8)
C25 C24 C18 112.8(8)
C27 C24 C18 110.3(7)
C24 C25 H25A 109.5
C24 C25 H25B 109.5
H25A C25 H25B 109.5
C24 C25 H25C 109.5
H25A C25 H25C 109.5
H25B C25 H25C 109.5
C24 C26 H26A 109.5
C24 C26 H26B 109.5
H26A C26 H26B 109.5
C24 C26 H26C 109.5
H26A C26 H26C 109.5
H26B C26 H26C 109.5
C24 C27 H27A 109.5
C24 C27 H27B 109.5
H27A C27 H27B 109.5
C24 C27 H27C 109.5
H27A C27 H27C 109.5
H27B C27 H27C 109.5
C29 C28 N3 117.1(6)
C29 C28 H28A 108.0
N3 C28 H28A 108.0
C29 C28 H28B 108.0
N3 C28 H28B 108.0
H28A C28 H28B 107.3
C34 C29 C30 119.4(7)
C34 C29 C28 121.2(8)
C30 C29 C28 119.1(8)
C31 C30 C29 121.3(9)
C31 C30 H30 119.3
C29 C30 H30 119.3
C32 C31 C30 117.1(8)
C32 C31 C35 119.5(7)
C30 C31 C35 123.3(8)
C31 C32 C33 124.7(7)
C31 C32 H32 117.6
C33 C32 H32 117.6
C34 C33 C32 115.1(8)
C34 C33 C39 123.8(8)
C32 C33 C39 121.0(7)
O2 C34 C29 117.2(7)
O2 C34 C33 120.4(8)
C29 C34 C33 122.3(8)
C36 C35 C37 108.4(9)
C36 C35 C38 107.6(8)
C37 C35 C38 108.8(8)
C36 C35 C31 113.2(7)
C37 C35 C31 108.9(7)
C38 C35 C31 109.7(8)
C35 C36 H36A 109.5
C35 C36 H36B 109.5
H36A C36 H36B 109.5
C35 C36 H36C 109.5
H36A C36 H36C 109.5
H36B C36 H36C 109.5
C35 C37 H37A 109.5
C35 C37 H37B 109.5
H37A C37 H37B 109.5
C35 C37 H37C 109.5
H37A C37 H37C 109.5
H37B C37 H37C 109.5
C35 C38 H38A 109.5
C35 C38 H38B 109.5
H38A C38 H38B 109.5
C35 C38 H38C 109.5
H38A C38 H38C 109.5
H38B C38 H38C 109.5
C41 C39 C33 109.0(7)
C41 C39 C42 109.8(8)
C33 C39 C42 111.1(7)
C41 C39 C40 108.8(7)
C33 C39 C40 112.2(7)
C42 C39 C40 105.9(7)
C39 C40 H40A 109.5
C39 C40 H40B 109.5
H40A C40 H40B 109.5
C39 C40 H40C 109.5
H40A C40 H40C 109.5
H40B C40 H40C 109.5
C39 C41 H41A 109.5
C39 C41 H41B 109.5
H41A C41 H41B 109.5
C39 C41 H41C 109.5
H41A C41 H41C 109.5
H41B C41 H41C 109.5
C39 C42 H42A 109.5
C39 C42 H42B 109.5
H42A C42 H42B 109.5
C39 C42 H42C 109.5
H42A C42 H42C 109.5
H42B C42 H42C 109.5
N5 C43 C48 119.5(9)
N5 C43 C44 120.5(8)
C48 C43 C44 119.9(8)
C45 C44 C43 120.1(10)
C45 C44 H44 119.9
C43 C44 H44 119.9
C44 C45 C46 119.6(11)
C44 C45 H45 120.2
C46 C45 H45 120.2
C47 C46 C45 120.5(9)
C47 C46 H46 119.8
C45 C46 H46 119.8
C46 C47 C48 121.6(10)
C46 C47 H47 119.2
C48 C47 H47 119.2
C47 C48 C43 118.3(10)
C47 C48 H48 120.8
C43 C48 H48 120.8
C51 C50 C49 120.1(9)
C51 C50 H50 119.9
C49 C50 H50 119.9
C54 C49 N6 120.9(7)
C54 C49 C50 118.3(9)
N6 C49 C50 120.7(8)
C50 C51 C52 122.7(9)
C50 C51 H51 118.7
C52 C51 H51 118.7
C51 C52 C53 116.3(10)
C51 C52 C55 121.8(11)
C53 C52 C55 121.9(11)
C52 C53 C54 122.8(10)
C52 C53 H53 118.6
C54 C53 H53 118.6
C49 C54 C53 119.6(9)
C49 C54 H54 120.2
C53 C54 H54 120.2
C52 C55 H55A 109.5
C52 C55 H55B 109.5
H55A C55 H55B 109.5
C52 C55 H55C 109.5
H55A C55 H55C 109.5
H55B C55 H55C 109.5

loop_
_geom_bond_atom_site_label_1
_geom_bond_atom_site_label_2
_geom_bond_distance
U1 N5 1.909(6)
U1 N6 1.911(7)
U1 O2 2.163(5)
U1 O1 2.170(6)
U1 N3 2.713(8)
U1 N1 2.738(6)
O1 C19 1.345(10)
O2 C34 1.348(10)
N1 C10 1.475(10)
N1 C13 1.498(10)
N1 C1 1.499(11)
N2 C11 1.455(13)
N2 C3 1.475(10)
N2 C4 1.479(10)
N3 C6 1.493(10)
N3 C5 1.504(12)
N3 C28 1.512(9)
N4 C9 1.435(12)
N4 C12 1.444(9)
N4 C8 1.487(10)
N5 C43 1.383(10)
N6 C49 1.394(12)
C1 C2 1.530(12)
C1 H1A 0.9900
C1 H1B 0.9900
C2 C3 1.521(14)
C2 H2A 0.9900
C2 H2B 0.9900
C3 H3A 0.9900
C3 H3B 0.9900
C4 C5 1.501(11)
C4 H4A 0.9900
C4 H4B 0.9900
C5 H5A 0.9900
C5 H5B 0.9900
C6 C7 1.507(13)
C6 H6A 0.9900
C6 H6B 0.9900
C7 C8 1.531(10)
C7 H7A 0.9900
C7 H7B 0.9900
C8 H8A 0.9900
C8 H8B 0.9900
C9 C10 1.543(11)
C9 H9A 0.9900
C9 H9B 0.9900
C10 H10A 0.9900
C10 H10B 0.9900
C11 H11A 0.9800
C11 H11B 0.9800
C11 H11C 0.9800
C12 H12A 0.9800
C12 H12B 0.9800
C12 H12C 0.9800
C13 C14 1.491(14)
C13 H13A 0.9900
C13 H13B 0.9900
C14 C15 1.393(13)
C14 C19 1.409(11)
C15 C16 1.369(14)
C15 H15 0.9500
C16 C17 1.419(12)
C16 C20 1.515(13)
C17 C18 1.406(12)
C17 H17 0.9500
C18 C19 1.382(14)
C18 C24 1.549(11)
C20 C23 1.437(17)
C20 C22 1.514(18)
C20 C21 1.528(16)
C21 H21A 0.9800
C21 H21B 0.9800
C21 H21C 0.9800
C22 H22A 0.9800
C22 H22B 0.9800
C22 H22C 0.9800
C23 H23A 0.9800
C23 H23B 0.9800
C23 H23C 0.9800
C24 C26 1.522(13)
C24 C25 1.527(14)
C24 C27 1.537(11)
C25 H25A 0.9800
C25 H25B 0.9800
C25 H25C 0.9800
C26 H26A 0.9800
C26 H26B 0.9800
C26 H26C 0.9800
C27 H27A 0.9800
C27 H27B 0.9800
C27 H27C 0.9800
C28 C29 1.510(10)
C28 H28A 0.9900
C28 H28B 0.9900
C29 C34 1.385(13)
C29 C30 1.404(12)
C30 C31 1.389(11)
C30 H30 0.9500
C31 C32 1.384(13)
C31 C35 1.538(11)
C32 C33 1.417(12)
C32 H32 0.9500
C33 C34 1.405(11)
C33 C39 1.530(13)
C35 C36 1.510(14)
C35 C37 1.517(13)
C35 C38 1.523(13)
C36 H36A 0.9800
C36 H36B 0.9800
C36 H36C 0.9800
C37 H37A 0.9800
C37 H37B 0.9800
C37 H37C 0.9800
C38 H38A 0.9800
C38 H38B 0.9800
C38 H38C 0.9800
C39 C41 1.526(14)
C39 C42 1.541(11)
C39 C40 1.546(10)
C40 H40A 0.9800
C40 H40B 0.9800
C40 H40C 0.9800
C41 H41A 0.9800
C41 H41B 0.9800
C41 H41C 0.9800
C42 H42A 0.9800
C42 H42B 0.9800
C42 H42C 0.9800
C43 C48 1.401(13)
C43 C44 1.398(14)
C44 C45 1.379(13)
C44 H44 0.9500
C45 C46 1.386(16)
C45 H45 0.9500
C46 C47 1.360(17)
C46 H46 0.9500
C47 C48 1.386(13)
C47 H47 0.9500
C48 H48 0.9500
C50 C51 1.372(14)
C50 C49 1.404(11)
C50 H50 0.9500
C49 C54 1.386(13)
C51 C52 1.384(16)
C51 H51 0.9500
C52 C53 1.381(15)
C52 C55 1.512(15)
C53 C54 1.389(14)
C53 H53 0.9500
C54 H54 0.9500
C55 H55A 0.9800
C55 H55B 0.9800
C55 H55C 0.9800
